data_4348565
loop_
_publ_author_name
'Lamming, Glenn'
'El-Zubir, Osama'
'Kolokotroni, James'
'McGurk, Christopher'
'Waddell, Paul G.'
'Probert, Michael R.'
'Houlton, Andrew'

_publ_section_title
;
 Two-Dimensional Frameworks Based on Ag(I)-N Bond Formation: Single
 Crystal to Single Molecular Sheet Transformation.
;
_journal_issue 19
_journal_name_full 'Inorganic chemistry'
_journal_page_first 9644
_journal_page_last 9652
_journal_paper_doi 10.1021/acs.inorgchem.6b01365
_journal_volume 55
_journal_year 2016
_chemical_formula_moiety 'C16 H17 Ag N2 O3 S'
_chemical_formula_sum 'C16 H17 Ag N2 O3 S'
_chemical_formula_weight 425.24
_space_group_crystal_system monoclinic
_space_group_IT_number 14
_space_group_name_Hall '-P 2ybc'
_space_group_name_H-M_alt 'P 1 21/c 1'
_atom_sites_solution_hydrogens geom
_atom_sites_solution_primary direct
_audit_creation_date 2015-02-27
_audit_creation_method
;
Olex2 1.2
(compiled 2015.01.26 svn.r3151 for OlexSys, GUI svn.r4998)
;
_cell_angle_alpha 90
_cell_angle_beta 95.622(3)
_cell_angle_gamma 90
_cell_formula_units_Z 4
_cell_length_a 11.5000(5)
_cell_length_b 9.1978(3)
_cell_length_c 15.3517(4)
_cell_measurement_reflns_used 3681
_cell_measurement_temperature 150.0(2)
_cell_measurement_theta_max 66.5340
_cell_measurement_theta_min 3.8360
_cell_volume 1616.01(10)
_computing_cell_refinement
;
CrysAlisPro, Agilent Technologies,
Version 1.171.37.33 (release 27-03-2014 CrysAlis171 .NET)
(compiled Mar 27 2014,17:12:48)
;
_computing_data_collection
;
CrysAlisPro, Agilent Technologies,
Version 1.171.37.33 (release 27-03-2014 CrysAlis171 .NET)
(compiled Mar 27 2014,17:12:48)
;
_computing_data_reduction
;
CrysAlisPro, Agilent Technologies,
Version 1.171.37.33 (release 27-03-2014 CrysAlis171 .NET)
(compiled Mar 27 2014,17:12:48)
;
_computing_molecular_graphics 'Olex2 (Dolomanov et al., 2009)'
_computing_publication_material 'Olex2 (Dolomanov et al., 2009)'
_computing_structure_refinement 'XL (Sheldrick, 2008)'
_computing_structure_solution 'XT (Sheldrick, 2015)'
_diffrn_ambient_environment N~2~
_diffrn_ambient_temperature 150.0(2)
_diffrn_detector 'CCD plate'
_diffrn_detector_area_resol_mean 10.3968
_diffrn_detector_type Atlas
_diffrn_measured_fraction_theta_full 0.998
_diffrn_measured_fraction_theta_max 0.993
_diffrn_measurement_details
;
#__ type_ start__ end____ width___ exp.time_
  1 omega    0.00   96.00   1.0000    1.0000
omega____ theta____ kappa____ phi______ frames
    -       41.5905 -125.0000  120.0000 96

#__ type_ start__ end____ width___ exp.time_
  2 omega  -29.00   56.00   1.0000    1.0000
omega____ theta____ kappa____ phi______ frames
    -       41.5905  -38.0000 -180.0000 85

#__ type_ start__ end____ width___ exp.time_
  3 omega   17.00   51.00   1.0000    4.0000
omega____ theta____ kappa____ phi______ frames
    -       93.5000  -30.0000    0.0000 34

#__ type_ start__ end____ width___ exp.time_
  4 omega   79.00  122.00   1.0000    4.0000
omega____ theta____ kappa____ phi______ frames
    -       93.5000  -61.0000  120.0000 43

#__ type_ start__ end____ width___ exp.time_
  5 omega   19.00   46.00   1.0000    4.0000
omega____ theta____ kappa____ phi______ frames
    -       93.5000  -45.0000 -150.0000 27

#__ type_ start__ end____ width___ exp.time_
  6 omega   69.00   96.00   1.0000    4.0000
omega____ theta____ kappa____ phi______ frames
    -       93.5000   30.0000  -30.0000 27

#__ type_ start__ end____ width___ exp.time_
  7 omega   23.00   64.00   1.0000    4.0000
omega____ theta____ kappa____ phi______ frames
    -       93.5000  -61.0000  120.0000 41

#__ type_ start__ end____ width___ exp.time_
  8 omega  149.00  177.00   1.0000    4.0000
omega____ theta____ kappa____ phi______ frames
    -       93.5000   15.0000 -150.0000 28

#__ type_ start__ end____ width___ exp.time_
  9 omega  112.00  139.00   1.0000    4.0000
omega____ theta____ kappa____ phi______ frames
    -       93.5000   30.0000  -30.0000 27

#__ type_ start__ end____ width___ exp.time_
 10 omega   39.00   77.00   1.0000    4.0000
omega____ theta____ kappa____ phi______ frames
    -       93.5000  -45.0000  -30.0000 38

#__ type_ start__ end____ width___ exp.time_
 11 omega   18.00   48.00   1.0000    4.0000
omega____ theta____ kappa____ phi______ frames
    -       93.5000  -77.0000 -180.0000 30

#__ type_ start__ end____ width___ exp.time_
 12 omega   88.00  115.00   1.0000    4.0000
omega____ theta____ kappa____ phi______ frames
    -       93.5000  -77.0000 -180.0000 27

#__ type_ start__ end____ width___ exp.time_
 13 omega    9.00   69.00   1.0000    4.0000
omega____ theta____ kappa____ phi______ frames
    -       93.5000  -94.0000  -30.0000 60

#__ type_ start__ end____ width___ exp.time_
 14 omega   34.00  126.00   1.0000    4.0000
omega____ theta____ kappa____ phi______ frames
    -       93.5000   15.0000 -150.0000 92

#__ type_ start__ end____ width___ exp.time_
 15 omega   22.00   60.00   1.0000    4.0000
omega____ theta____ kappa____ phi______ frames
    -       93.5000  -30.0000   30.0000 38

#__ type_ start__ end____ width___ exp.time_
 16 omega   17.00   54.00   1.0000    4.0000
omega____ theta____ kappa____ phi______ frames
    -       93.5000  -30.0000  -60.0000 37

#__ type_ start__ end____ width___ exp.time_
 17 omega   12.00  116.00   1.0000    1.0000
omega____ theta____ kappa____ phi______ frames
    -       41.5905   57.0000 -150.0000 104

#__ type_ start__ end____ width___ exp.time_
 18 omega   12.00  116.00   1.0000    1.0000
omega____ theta____ kappa____ phi______ frames
    -       41.5905   57.0000  120.0000 104

#__ type_ start__ end____ width___ exp.time_
 19 omega    8.00  120.00   1.0000    1.0000
omega____ theta____ kappa____ phi______ frames
    -       41.5905   77.0000  -60.0000 112

#__ type_ start__ end____ width___ exp.time_
 20 omega   63.00  115.00   1.0000    4.0000
omega____ theta____ kappa____ phi______ frames
    -       93.5000   61.0000  -30.0000 52

#__ type_ start__ end____ width___ exp.time_
 21 omega   19.00   96.00   1.0000    4.0000
omega____ theta____ kappa____ phi______ frames
    -       93.5000 -125.0000  150.0000 77

#__ type_ start__ end____ width___ exp.time_
 22 omega   63.00  171.00   1.0000    4.0000
omega____ theta____ kappa____ phi______ frames
    -       93.5000   30.0000   60.0000 108
;
_diffrn_measurement_device 'four-circle diffractometer'
_diffrn_measurement_device_type 'Xcalibur, Atlas, Gemini ultra'
_diffrn_measurement_method '\w scans'
_diffrn_orient_matrix_UB_11 -0.0690700000
_diffrn_orient_matrix_UB_12 0.1004417000
_diffrn_orient_matrix_UB_13 -0.0666325000
_diffrn_orient_matrix_UB_21 -0.1134442000
_diffrn_orient_matrix_UB_22 -0.0366213000
_diffrn_orient_matrix_UB_23 0.0410107000
_diffrn_orient_matrix_UB_31 0.0215840000
_diffrn_orient_matrix_UB_32 0.1290386000
_diffrn_orient_matrix_UB_33 0.0635846000
_diffrn_radiation_monochromator mirror
_diffrn_radiation_probe x-ray
_diffrn_radiation_type CuK\a
_diffrn_radiation_wavelength 1.54184
_diffrn_reflns_av_R_equivalents 0.0454
_diffrn_reflns_av_unetI/netI 0.0367
_diffrn_reflns_Laue_measured_fraction_full 0.998
_diffrn_reflns_Laue_measured_fraction_max 0.993
_diffrn_reflns_limit_h_max 13
_diffrn_reflns_limit_h_min -13
_diffrn_reflns_limit_k_max 10
_diffrn_reflns_limit_k_min -10
_diffrn_reflns_limit_l_max 18
_diffrn_reflns_limit_l_min -17
_diffrn_reflns_number 12050
_diffrn_reflns_point_group_measured_fraction_full 0.998
_diffrn_reflns_point_group_measured_fraction_max 0.993
_diffrn_reflns_theta_full 66.500
_diffrn_reflns_theta_max 66.945
_diffrn_reflns_theta_min 3.862
_diffrn_source 'sealed X-ray tube'
_diffrn_source_type 'Enhance Ultra (Cu) X-ray Source'
_exptl_absorpt_coefficient_mu 11.356
_exptl_absorpt_correction_T_max 0.685
_exptl_absorpt_correction_T_min 0.304
_exptl_absorpt_correction_type analytical
_exptl_absorpt_process_details
;
CrysAlisPro, Agilent Technologies,
Version 1.171.37.33 (release 27-03-2014 CrysAlis171 .NET)
(compiled Mar 27 2014,17:12:48)
Analytical numeric absorption correction using a multifaceted crystal
			model based on expressions derived by R.C. Clark & J.S. Reid.
(Clark, R. C. & Reid, J. S. (1995). Acta Cryst. A51, 887-897)
Empirical absorption correction using spherical harmonics,
 implemented in SCALE3 ABSPACK scaling algorithm.
;
_exptl_crystal_colour colourless
_exptl_crystal_colour_primary colourless
_exptl_crystal_density_diffrn 1.748
_exptl_crystal_description plate
_exptl_crystal_F_000 856
_exptl_crystal_size_max 0.19
_exptl_crystal_size_mid 0.11
_exptl_crystal_size_min 0.03
_refine_diff_density_max 0.437
_refine_diff_density_min -0.387
_refine_diff_density_rms 0.075
_refine_ls_extinction_method none
_refine_ls_goodness_of_fit_ref 1.046
_refine_ls_hydrogen_treatment constr
_refine_ls_matrix_type full
_refine_ls_number_parameters 209
_refine_ls_number_reflns 2859
_refine_ls_number_restraints 0
_refine_ls_restrained_S_all 1.046
_refine_ls_R_factor_all 0.0443
_refine_ls_R_factor_gt 0.0287
_refine_ls_shift/su_max 0.001
_refine_ls_shift/su_mean 0.000
_refine_ls_structure_factor_coef Fsqd
_refine_ls_weighting_details 'w=1/[\s^2^(Fo^2^)+(0.0240P)^2^+0.5077P] where P=(Fo^2^+2Fc^2^)/3'
_refine_ls_weighting_scheme calc
_refine_ls_wR_factor_gt 0.0588
_refine_ls_wR_factor_ref 0.0652
_reflns_Friedel_coverage 0.000
_reflns_number_gt 2263
_reflns_number_total 2859
_reflns_threshold_expression 'I > 2\s(I)'
_cod_data_source_file ic6b01365_si_001.cif
_cod_data_source_block 1
_cod_original_cell_volume 1616.02(10)
_cod_database_code 4348565
_shelxl_version_number 2014/6
_chemical_oxdiff_formula 'C16 H17 N2 O3 S1 Ag1'
_shelx_space_group_comment
;
The symmetry employed for this shelxl refinement is uniquely defined
by the following loop, which should always be used as a source of
symmetry information in preference to the above space-group names.
They are only intended as comments.
;
_reflns_odcompleteness_completeness 99.12
_reflns_odcompleteness_iscentric 1
_reflns_odcompleteness_theta 66.97
_olex2_refinement_description
;
1. Fixed Uiso
 At 1.2 times of:
  All C(H) groups, All C(H,H) groups
 At 1.5 times of:
  All C(H,H,H) groups
2.a Ternary CH refined with riding coordinates:
 C8(H8)
2.b Secondary CH2 refined with riding coordinates:
 C9(H9A,H9B), C10(H10A,H10B)
2.c Aromatic/amide H refined with riding coordinates:
 C2(H2), C4(H4), C5(H5), C6(H6), C7(H7), C12(H12), C13(H13), C15(H15), C16(H16)
2.d Idealised Me refined as rotating group:
 C17(H17A,H17B,H17C)
;
_olex2_submission_special_instructions 'No special instructions were received'

loop_
_space_group_symop_operation_xyz
'x, y, z'
'-x, y+1/2, -z+1/2'
'-x, -y, -z'
'x, -y-1/2, z-1/2'

loop_
_atom_site_label
_atom_site_type_symbol
_atom_site_fract_x
_atom_site_fract_y
_atom_site_fract_z
_atom_site_U_iso_or_equiv
_atom_site_adp_type
_atom_site_occupancy
_atom_site_site_symmetry_order
_atom_site_calc_flag
_atom_site_refinement_flags_posn
Ag1 Ag -0.00083(3) 0.25903(3) 0.70103(2) 0.03555(10) Uani 1 1 d .
S1 S 0.25451(8) 0.14507(11) 0.82644(6) 0.0399(2) Uani 1 1 d .
O1 O 0.1859(3) 0.2744(3) 0.80140(19) 0.0534(8) Uani 1 1 d .
O2 O 0.3222(3) 0.1631(4) 0.91021(17) 0.0565(8) Uani 1 1 d .
O3 O 0.1837(3) 0.0149(4) 0.8208(2) 0.0732(11) Uani 1 1 d .
N1 N 0.1191(3) 0.6850(3) 0.70471(17) 0.0293(6) Uani 1 1 d .
N2 N 0.0596(2) 0.2790(3) 0.57073(17) 0.0246(6) Uani 1 1 d .
C2 C 0.0858(3) 0.5711(3) 0.6543(2) 0.0246(7) Uani 1 1 d .
H2 H 0.0112 0.5293 0.6593 0.030 Uiso 1 1 calc R
C3 C 0.1565(3) 0.5110(4) 0.5948(2) 0.0251(7) Uani 1 1 d .
C4 C 0.2647(3) 0.5755(4) 0.5864(2) 0.0309(8) Uani 1 1 d .
H4 H 0.3134 0.5405 0.5445 0.037 Uiso 1 1 calc R
C5 C 0.2995(3) 0.6907(4) 0.6400(2) 0.0347(8) Uani 1 1 d .
H5 H 0.3737 0.7344 0.6365 0.042 Uiso 1 1 calc R
C6 C 0.2256(3) 0.7423(4) 0.6989(2) 0.0316(8) Uani 1 1 d .
H6 H 0.2509 0.8206 0.7364 0.038 Uiso 1 1 calc R
C7 C 0.1201(3) 0.3815(4) 0.5432(2) 0.0256(7) Uani 1 1 d .
H7 H 0.1434 0.3740 0.4857 0.031 Uiso 1 1 calc R
C8 C 0.0364(3) 0.1525(3) 0.5132(2) 0.0253(7) Uani 1 1 d .
H8 H 0.0517 0.1801 0.4524 0.030 Uiso 1 1 calc R
C9 C 0.1169(3) 0.0285(4) 0.5438(2) 0.0327(8) Uani 1 1 d .
H9A H 0.1070 0.0054 0.6056 0.039 Uiso 1 1 calc R
H9B H 0.1991 0.0581 0.5404 0.039 Uiso 1 1 calc R
C10 C 0.0901(3) -0.1065(4) 0.4872(2) 0.0309(8) Uani 1 1 d .
H10A H 0.1072 -0.0857 0.4265 0.037 Uiso 1 1 calc R
H10B H 0.1413 -0.1873 0.5098 0.037 Uiso 1 1 calc R
C11 C 0.3575(3) 0.1255(4) 0.7483(2) 0.0284(7) Uani 1 1 d .
C12 C 0.3512(3) 0.2135(4) 0.6753(2) 0.0333(8) Uani 1 1 d .
H12 H 0.2901 0.2829 0.6656 0.040 Uiso 1 1 calc R
C13 C 0.4344(3) 0.2005(4) 0.6157(2) 0.0377(9) Uani 1 1 d .
H13 H 0.4295 0.2613 0.5654 0.045 Uiso 1 1 calc R
C14 C 0.5233(3) 0.1009(4) 0.6285(2) 0.0365(9) Uani 1 1 d .
C15 C 0.5271(3) 0.0109(4) 0.7014(3) 0.0392(9) Uani 1 1 d .
H15 H 0.5876 -0.0595 0.7106 0.047 Uiso 1 1 calc R
C16 C 0.4447(3) 0.0219(4) 0.7608(2) 0.0335(8) Uani 1 1 d .
H16 H 0.4479 -0.0414 0.8099 0.040 Uiso 1 1 calc R
C17 C 0.6187(4) 0.0924(6) 0.5674(3) 0.0613(13) Uani 1 1 d .
H17A H 0.5856 0.1136 0.5074 0.092 Uiso 1 1 calc GR
H17B H 0.6525 -0.0055 0.5697 0.092 Uiso 1 1 calc GR
H17C H 0.6797 0.1637 0.5854 0.092 Uiso 1 1 calc GR

loop_
_atom_site_aniso_label
_atom_site_aniso_U_11
_atom_site_aniso_U_22
_atom_site_aniso_U_33
_atom_site_aniso_U_23
_atom_site_aniso_U_13
_atom_site_aniso_U_12
Ag1 0.05987(18) 0.02749(15) 0.02168(14) 0.00057(11) 0.01608(11) -0.00621(13)
S1 0.0371(5) 0.0506(6) 0.0339(5) -0.0105(4) 0.0135(4) -0.0053(4)
O1 0.0487(16) 0.062(2) 0.0506(17) -0.0162(15) 0.0093(14) 0.0165(15)
O2 0.0589(18) 0.086(2) 0.0261(14) -0.0034(14) 0.0114(14) -0.0034(17)
O3 0.062(2) 0.064(2) 0.102(3) -0.039(2) 0.051(2) -0.0302(17)
N1 0.0420(17) 0.0260(15) 0.0203(14) 0.0003(12) 0.0042(13) 0.0018(13)
N2 0.0314(14) 0.0229(15) 0.0198(13) 0.0012(11) 0.0042(12) 0.0006(12)
C2 0.0341(18) 0.0202(17) 0.0198(16) 0.0013(13) 0.0047(15) -0.0001(14)
C3 0.0323(17) 0.0221(17) 0.0209(17) 0.0058(13) 0.0032(15) 0.0022(14)
C4 0.0357(19) 0.0267(19) 0.0315(19) 0.0004(15) 0.0092(16) 0.0035(15)
C5 0.0352(19) 0.0312(19) 0.038(2) 0.0023(16) 0.0031(17) -0.0048(15)
C6 0.0389(18) 0.0284(19) 0.0265(17) 0.0012(15) -0.0020(15) -0.0023(17)
C7 0.0333(18) 0.0268(18) 0.0176(15) 0.0015(14) 0.0073(14) 0.0047(15)
C8 0.0375(18) 0.0209(17) 0.0178(15) -0.0013(13) 0.0037(15) 0.0008(14)
C9 0.0330(19) 0.0292(19) 0.035(2) -0.0088(16) 0.0005(16) -0.0001(15)
C10 0.0339(18) 0.0261(18) 0.0325(19) -0.0082(15) 0.0022(16) 0.0051(15)
C11 0.0281(17) 0.0318(19) 0.0255(17) -0.0063(15) 0.0035(15) -0.0046(15)
C12 0.0383(19) 0.035(2) 0.0259(18) 0.0015(15) -0.0010(16) 0.0032(16)
C13 0.045(2) 0.042(2) 0.0255(18) 0.0042(16) 0.0032(17) -0.0040(18)
C14 0.036(2) 0.046(2) 0.0289(19) -0.0092(17) 0.0079(17) -0.0095(18)
C15 0.034(2) 0.040(2) 0.044(2) -0.0041(18) 0.0065(19) 0.0024(17)
C16 0.036(2) 0.035(2) 0.0304(19) 0.0053(16) 0.0045(17) 0.0013(16)
C17 0.055(3) 0.083(4) 0.050(3) -0.012(3) 0.025(2) -0.008(3)

loop_
_atom_type_symbol
_atom_type_description
_atom_type_scat_dispersion_real
_atom_type_scat_dispersion_imag
_atom_type_scat_source
C C 0.0181 0.0091 'International Tables Vol C Tables 4.2.6.8 and 6.1.1.4'
H H 0.0000 0.0000 'International Tables Vol C Tables 4.2.6.8 and 6.1.1.4'
Ag Ag 0.1306 4.2820 'International Tables Vol C Tables 4.2.6.8 and 6.1.1.4'
N N 0.0311 0.0180 'International Tables Vol C Tables 4.2.6.8 and 6.1.1.4'
O O 0.0492 0.0322 'International Tables Vol C Tables 4.2.6.8 and 6.1.1.4'
S S 0.3331 0.5567 'International Tables Vol C Tables 4.2.6.8 and 6.1.1.4'

loop_
_exptl_crystal_face_index_h
_exptl_crystal_face_index_k
_exptl_crystal_face_index_l
_exptl_crystal_face_perp_dist
_exptl_oxdiff_crystal_face_indexfrac_h
_exptl_oxdiff_crystal_face_indexfrac_k
_exptl_oxdiff_crystal_face_indexfrac_l
_exptl_oxdiff_crystal_face_x
_exptl_oxdiff_crystal_face_y
_exptl_oxdiff_crystal_face_z
-1 0 0 0.0170 -0.9999 -0.0001 -0.0034 0.0693 0.1133 -0.0218
1 0 0 0.0170 0.9999 0.0001 0.0034 -0.0693 -0.1133 0.0218
0 0 -2 0.0566 0.0019 -0.0000 -2.0014 0.1332 -0.0823 -0.1272
0 0 2 0.0566 -0.0019 0.0000 2.0014 -0.1332 0.0823 0.1272
0 2 -2 0.0636 0.0024 2.0013 -2.0012 0.3342 -0.1556 0.1310
0 -2 2 0.0896 -0.0024 -2.0013 2.0012 -0.3342 0.1556 -0.1310
0 2 2 0.0771 -0.0013 2.0014 2.0015 0.0677 0.0089 0.3855
0 -2 -2 0.0931 0.0013 -2.0014 -2.0015 -0.0677 -0.0089 -0.3855

loop_
_geom_angle_atom_site_label_1
_geom_angle_atom_site_label_2
_geom_angle_atom_site_label_3
_geom_angle
_geom_angle_site_symmetry_1
_geom_angle_site_symmetry_3
N1 Ag1 O1 99.24(10) 2_546 .
N2 Ag1 O1 103.07(10) . .
N2 Ag1 N1 154.64(10) . 2_546
O1 S1 C11 106.48(17) . .
O2 S1 O1 111.78(19) . .
O2 S1 C11 106.02(17) . .
O3 S1 O1 111.9(2) . .
O3 S1 O2 113.5(2) . .
O3 S1 C11 106.56(17) . .
S1 O1 Ag1 121.44(17) . .
C2 N1 Ag1 117.7(2) . 2_556
C2 N1 C6 118.7(3) . .
C6 N1 Ag1 123.4(2) . 2_556
C7 N2 Ag1 126.9(2) . .
C7 N2 C8 117.5(3) . .
C8 N2 Ag1 115.32(19) . .
N1 C2 H2 118.7 . .
N1 C2 C3 122.5(3) . .
C3 C2 H2 118.7 . .
C2 C3 C7 121.4(3) . .
C4 C3 C2 118.3(3) . .
C4 C3 C7 120.3(3) . .
C3 C4 H4 120.6 . .
C5 C4 C3 118.8(3) . .
C5 C4 H4 120.6 . .
C4 C5 H5 120.2 . .
C4 C5 C6 119.5(3) . .
C6 C5 H5 120.2 . .
N1 C6 C5 122.1(3) . .
N1 C6 H6 119.0 . .
C5 C6 H6 119.0 . .
N2 C7 C3 124.1(3) . .
N2 C7 H7 118.0 . .
C3 C7 H7 118.0 . .
N2 C8 H8 108.8 . .
N2 C8 C9 109.9(3) . .
N2 C8 C10 110.0(3) . 3_556
C9 C8 H8 108.8 . .
C9 C8 C10 110.4(3) . 3_556
C10 C8 H8 108.8 3_556 .
C8 C9 H9A 109.5 . .
C8 C9 H9B 109.5 . .
C8 C9 C10 110.6(3) . .
H9A C9 H9B 108.1 . .
C10 C9 H9A 109.5 . .
C10 C9 H9B 109.5 . .
C8 C10 C9 111.7(3) 3_556 .
C8 C10 H10A 109.3 3_556 .
C8 C10 H10B 109.3 3_556 .
C9 C10 H10A 109.3 . .
C9 C10 H10B 109.3 . .
H10A C10 H10B 107.9 . .
C12 C11 S1 120.3(3) . .
C12 C11 C16 119.7(3) . .
C16 C11 S1 119.9(3) . .
C11 C12 H12 120.0 . .
C11 C12 C13 120.0(3) . .
C13 C12 H12 120.0 . .
C12 C13 H13 119.6 . .
C14 C13 C12 120.9(3) . .
C14 C13 H13 119.6 . .
C13 C14 C15 118.5(3) . .
C13 C14 C17 121.4(4) . .
C15 C14 C17 120.1(4) . .
C14 C15 H15 119.4 . .
C16 C15 C14 121.2(4) . .
C16 C15 H15 119.4 . .
C11 C16 H16 120.2 . .
C15 C16 C11 119.6(3) . .
C15 C16 H16 120.2 . .
C14 C17 H17A 109.5 . .
C14 C17 H17B 109.5 . .
C14 C17 H17C 109.5 . .
H17A C17 H17B 109.5 . .
H17A C17 H17C 109.5 . .
H17B C17 H17C 109.5 . .

loop_
_geom_bond_atom_site_label_1
_geom_bond_atom_site_label_2
_geom_bond_distance
_geom_bond_site_symmetry_2
Ag1 O1 2.522(3) .
Ag1 N1 2.189(3) 2_546
Ag1 N2 2.189(3) .
S1 O1 1.458(3) .
S1 O2 1.446(3) .
S1 O3 1.445(3) .
S1 C11 1.775(3) .
N1 Ag1 2.189(3) 2_556
N1 C2 1.336(4) .
N1 C6 1.344(5) .
N2 C7 1.269(4) .
N2 C8 1.469(4) .
C2 H2 0.9500 .
C2 C3 1.395(4) .
C3 C4 1.395(5) .
C3 C7 1.469(5) .
C4 H4 0.9500 .
C4 C5 1.376(5) .
C5 H5 0.9500 .
C5 C6 1.384(5) .
C6 H6 0.9500 .
C7 H7 0.9500 .
C8 H8 1.0000 .
C8 C9 1.514(5) .
C8 C10 1.514(5) 3_556
C9 H9A 0.9900 .
C9 H9B 0.9900 .
C9 C10 1.530(5) .
C10 C8 1.514(5) 3_556
C10 H10A 0.9900 .
C10 H10B 0.9900 .
C11 C12 1.379(5) .
C11 C16 1.384(5) .
C12 H12 0.9500 .
C12 C13 1.392(5) .
C13 H13 0.9500 .
C13 C14 1.372(6) .
C14 C15 1.390(5) .
C14 C17 1.514(5) .
C15 H15 0.9500 .
C15 C16 1.381(5) .
C16 H16 0.9500 .
C17 H17A 0.9800 .
C17 H17B 0.9800 .
C17 H17C 0.9800 .

loop_
_geom_torsion_atom_site_label_1
_geom_torsion_atom_site_label_2
_geom_torsion_atom_site_label_3
_geom_torsion_atom_site_label_4
_geom_torsion
_geom_torsion_site_symmetry_1
_geom_torsion_site_symmetry_4
Ag1 N1 C2 C3 -177.2(2) 2_556 .
Ag1 N1 C6 C5 178.4(3) 2_556 .
Ag1 N2 C7 C3 -2.9(5) . .
Ag1 N2 C8 C9 -72.7(3) . .
Ag1 N2 C8 C10 49.1(3) . 3_556
S1 C11 C12 C13 178.1(3) . .
S1 C11 C16 C15 -177.6(3) . .
O1 S1 C11 C12 -7.7(3) . .
O1 S1 C11 C16 172.2(3) . .
O2 S1 O1 Ag1 -153.38(17) . .
O2 S1 C11 C12 -126.8(3) . .
O2 S1 C11 C16 53.0(3) . .
O3 S1 O1 Ag1 -24.8(2) . .
O3 S1 C11 C12 112.0(3) . .
O3 S1 C11 C16 -68.2(4) . .
N1 C2 C3 C4 -1.6(5) . .
N1 C2 C3 C7 177.1(3) . .
N2 C8 C9 C10 177.3(3) . .
C2 N1 C6 C5 2.7(5) . .
C2 C3 C4 C5 3.1(5) . .
C2 C3 C7 N2 -33.5(5) . .
C3 C4 C5 C6 -1.8(5) . .
C4 C3 C7 N2 145.2(3) . .
C4 C5 C6 N1 -1.2(5) . .
C6 N1 C2 C3 -1.3(5) . .
C7 N2 C8 C9 101.5(3) . .
C7 N2 C8 C10 -136.7(3) . 3_556
C7 C3 C4 C5 -175.6(3) . .
C8 N2 C7 C3 -176.3(3) . .
C8 C9 C10 C8 -56.6(4) . 3_556
C10 C8 C9 C10 55.8(4) 3_556 .
C11 S1 O1 Ag1 91.3(2) . .
C11 C12 C13 C14 -0.1(6) . .
C12 C11 C16 C15 2.2(5) . .
C12 C13 C14 C15 1.4(6) . .
C12 C13 C14 C17 -176.0(4) . .
C13 C14 C15 C16 -0.9(6) . .
C14 C15 C16 C11 -0.9(6) . .
C16 C11 C12 C13 -1.8(5) . .
C17 C14 C15 C16 176.5(4) . .
